data_4312687
loop_
_publ_author_name
'William J. Evans'
'Dimitrios G. Giarikos'
'Daniel Josell'
'Joseph W. Ziller'

_publ_section_title
;
 Synthesis and Structure of Polymeric Networks of Silver
 Hexafluoroacetylacetonate Complexes of THF, Toluene, and
 Vinyltrimethylsilane
;
_journal_name_full 'Inorganic Chemistry'
_journal_page_first 8255
_journal_page_last 8261
_journal_paper_doi 10.1021/ic034649r
_journal_volume 42
_journal_year 2003
_chemical_formula_sum 'C28 H20 Ag4 F24 O10'
_chemical_formula_weight 1403.92
_chemical_name_systematic
; 
 ? 
;
_space_group_IT_number 2
_symmetry_cell_setting triclinic
_symmetry_space_group_name_Hall '-P 1'
_symmetry_space_group_name_H-M 'P -1'
_atom_sites_solution_hydrogens geom
_atom_sites_solution_primary direct
_atom_sites_solution_secondary difmap
_audit_creation_method SHELXTL
_cell_angle_alpha 109.0870(10)
_cell_angle_beta 106.2580(10)
_cell_angle_gamma 94.9270(10)
_cell_formula_units_Z 1
_cell_length_a 8.0252(3)
_cell_length_b 11.2091(4)
_cell_length_c 12.5306(5)
_cell_measurement_temperature 161(2)
_cell_volume 1002.88(7)
_computing_cell_refinement 'Bruker SMART/SAINT'
_computing_data_collection 'Bruker SMART'
_computing_data_reduction 'Bruker SAINT'
_computing_molecular_graphics 'Bruker SHELXTL'
_computing_publication_material 'Bruker SHELXTL'
_computing_structure_refinement 'Bruker SHELXTL'
_computing_structure_solution 'Bruker SHELXTL'
_diffrn_ambient_temperature 161(2)
_diffrn_measured_fraction_theta_full 0.947
_diffrn_measured_fraction_theta_max 0.947
_diffrn_measurement_device_type 'CCD area detector'
_diffrn_measurement_method 'omega scans'
_diffrn_radiation_monochromator graphite
_diffrn_radiation_source 'sealed tube'
_diffrn_radiation_type MoK\a
_diffrn_radiation_wavelength 0.71073
_diffrn_reflns_av_R_equivalents 0.0188
_diffrn_reflns_av_sigmaI/netI 0.0212
_diffrn_reflns_limit_h_max 10
_diffrn_reflns_limit_h_min -9
_diffrn_reflns_limit_k_max 14
_diffrn_reflns_limit_k_min -14
_diffrn_reflns_limit_l_max 16
_diffrn_reflns_limit_l_min -16
_diffrn_reflns_number 10703
_diffrn_reflns_theta_full 28.28
_diffrn_reflns_theta_max 28.28
_diffrn_reflns_theta_min 1.96
_diffrn_standards_decay_% '< 1.0'
_diffrn_standards_interval_count 'initial 50 frames recollected'
_diffrn_standards_number '50 frames'
_exptl_absorpt_coefficient_mu 2.088
_exptl_absorpt_correction_T_max 0.8344
_exptl_absorpt_correction_T_min 0.5638
_exptl_absorpt_correction_type multi-scan
_exptl_absorpt_process_details 'Bruker SADABS'
_exptl_crystal_colour colorless
_exptl_crystal_density_diffrn 2.325
_exptl_crystal_density_meas ?
_exptl_crystal_density_method 'not measured'
_exptl_crystal_description Rod
_exptl_crystal_F_000 672
_exptl_crystal_size_max 0.31
_exptl_crystal_size_mid 0.17
_exptl_crystal_size_min 0.09
_refine_diff_density_max 1.649
_refine_diff_density_min -0.662
_refine_diff_density_rms 0.109
_refine_ls_extinction_coef 0.0026(5)
_refine_ls_extinction_expression Fc^*^=kFc[1+0.001xFc^2^\l^3^/sin(2\q)]^-1/4^
_refine_ls_extinction_method SHELXTL
_refine_ls_goodness_of_fit_ref 1.039
_refine_ls_hydrogen_treatment constr
_refine_ls_matrix_type full
_refine_ls_number_parameters 295
_refine_ls_number_reflns 4713
_refine_ls_number_restraints 1
_refine_ls_restrained_S_all 1.040
_refine_ls_R_factor_all 0.0386
_refine_ls_R_factor_gt 0.0329
_refine_ls_shift/su_max 0.001
_refine_ls_shift/su_mean 0.000
_refine_ls_structure_factor_coef Fsqd
_refine_ls_weighting_details 'calc w=1/[\s^2^(Fo^2^)+(0.0454P)^2^+2.1746P] where P=(Fo^2^+2Fc^2^)/3'
_refine_ls_weighting_scheme calc
_refine_ls_wR_factor_gt 0.0851
_refine_ls_wR_factor_ref 0.0895
_reflns_number_gt 4133
_reflns_number_total 4713
_reflns_threshold_expression >2sigma(I)
_cod_data_source_file ic034649rsi20030909_043442.cif
_cod_data_source_block dg58
_cod_depositor_comments
;
The following automatic conversions were performed:

'_symmetry_cell_setting' value 'Triclinic' changed to 'triclinic'
according to the built-in table from CIF Core dictionary named
'cif_core.dic' version 2.4.1 from 2010-06-29.

Automatic conversion script
Id: cif_fix_values 1646 2011-03-28 12:23:43Z adriana 

The following automatic conversions were performed:

'_exptl_crystal_density_meas' value 'none' was changed to '?' - the
value is perceived as not measured.

Automatic conversion script
Id: cif_fix_values 3008 2015-01-20 13:52:24Z robertas 
;
_cod_database_code 4312687

loop_
_symmetry_equiv_pos_as_xyz
'x, y, z'
'-x, -y, -z'

loop_
_atom_site_label
_atom_site_type_symbol
_atom_site_fract_x
_atom_site_fract_y
_atom_site_fract_z
_atom_site_U_iso_or_equiv
_atom_site_adp_type
_atom_site_occupancy
_atom_site_symmetry_multiplicity
_atom_site_calc_flag
_atom_site_refinement_flags
_atom_site_disorder_assembly
_atom_site_disorder_group
Ag1 Ag 0.77200(4) -0.18546(3) -0.26922(2) 0.03717(10) Uani 1 1 d . . .
Ag2 Ag 0.79509(3) -0.01112(2) 0.03544(2) 0.02850(10) Uani 1 1 d . . .
O1 O 0.9288(3) -0.1794(2) -0.0758(2) 0.0312(5) Uani 1 1 d . . .
O2 O 1.0552(3) -0.0310(2) 0.1737(2) 0.0340(5) Uani 1 1 d . . .
O3 O 0.5757(3) -0.0895(2) -0.1658(2) 0.0332(5) Uani 1 1 d . . .
O4 O 0.6618(3) 0.1665(2) 0.0292(2) 0.0305(5) Uani 1 1 d . . .
O5 O 0.7216(5) -0.3085(4) -0.4595(3) 0.0643(10) Uani 1 1 d . . .
C1 C 0.9633(5) -0.3953(3) -0.1362(4) 0.0365(8) Uani 1 1 d . . .
C2 C 0.9893(4) -0.2635(3) -0.0383(3) 0.0293(7) Uani 1 1 d . . .
C3 C 1.0714(4) -0.2505(3) 0.0800(3) 0.0298(7) Uani 1 1 d . . .
H3A H 1.1112 -0.3224 0.0957 0.036 Uiso 1 1 calc R . .
C4 C 1.0968(4) -0.1367(3) 0.1753(3) 0.0306(7) Uani 1 1 d . . .
C5 C 1.1833(6) -0.1351(4) 0.3016(4) 0.0428(9) Uani 1 1 d . . .
C6 C 0.3091(5) -0.1294(5) -0.3239(4) 0.0449(9) Uani 1 1 d . . .
C7 C 0.4451(5) -0.0424(4) -0.2017(3) 0.0322(7) Uani 1 1 d . . .
C8 C 0.4060(5) 0.0771(4) -0.1479(3) 0.0315(7) Uani 1 1 d . . .
H8A H 0.2952 0.0948 -0.1844 0.038 Uiso 1 1 calc R . .
C9 C 0.5231(4) 0.1734(3) -0.0414(3) 0.0294(7) Uani 1 1 d . . .
C10 C 0.4807(5) 0.3103(4) -0.0118(4) 0.0402(9) Uani 1 1 d . . .
C11 C 0.7322(14) -0.4474(9) -0.5007(9) 0.061(2) Uiso 0.60 1 d P A 1
H11A H 0.8547 -0.4589 -0.4685 0.073 Uiso 0.60 1 calc PR A 1
H11B H 0.6530 -0.4963 -0.4748 0.073 Uiso 0.60 1 calc PR A 1
C12 C 0.6755(15) -0.4899(10) -0.6301(10) 0.075(3) Uiso 0.60 1 d P A 1
H12A H 0.5528 -0.5401 -0.6655 0.090 Uiso 0.60 1 calc PR A 1
H12B H 0.7539 -0.5448 -0.6619 0.090 Uiso 0.60 1 calc PR A 1
C13 C 0.6859(17) -0.3689(13) -0.6602(11) 0.080(3) Uiso 0.60 1 d P A 1
H13A H 0.5713 -0.3720 -0.7183 0.096 Uiso 0.60 1 calc PR A 1
H13B H 0.7782 -0.3664 -0.6982 0.096 Uiso 0.60 1 calc PR A 1
C14 C 0.7296(15) -0.2444(9) -0.5473(9) 0.059(2) Uiso 0.60 1 d P A 1
H14A H 0.8486 -0.1931 -0.5268 0.071 Uiso 0.60 1 calc PR A 1
H14B H 0.6396 -0.1900 -0.5554 0.071 Uiso 0.60 1 calc PR A 1
C11B C 0.802(2) -0.4107(16) -0.5033(14) 0.068(4) Uiso 0.40 1 d P A 2
H11C H 0.7291 -0.4942 -0.5192 0.081 Uiso 0.40 1 calc PR A 2
H11D H 0.9210 -0.4015 -0.4465 0.081 Uiso 0.40 1 calc PR A 2
C12B C 0.816(3) -0.399(2) -0.6211(18) 0.096(5) Uiso 0.40 1 d PD A 2
H12C H 0.9417 -0.3738 -0.6114 0.115 Uiso 0.40 1 calc PR A 2
H12D H 0.7692 -0.4847 -0.6863 0.115 Uiso 0.40 1 calc PR A 2
C13B C 0.721(4) -0.308(3) -0.655(3) 0.152(12) Uiso 0.40 1 d PD A 2
H13C H 0.6229 -0.3483 -0.7321 0.182 Uiso 0.40 1 calc PR A 2
H13D H 0.7987 -0.2359 -0.6569 0.182 Uiso 0.40 1 calc PR A 2
C14B C 0.658(3) -0.2711(18) -0.5522(16) 0.077(5) Uiso 0.40 1 d P A 2
H14C H 0.6793 -0.1759 -0.5194 0.092 Uiso 0.40 1 calc PR A 2
H14D H 0.5284 -0.3017 -0.5832 0.092 Uiso 0.40 1 calc PR A 2
F1 F 0.7970(4) -0.4571(3) -0.1743(3) 0.0812(11) Uani 1 1 d . . .
F2 F 1.0642(4) -0.4725(2) -0.1022(2) 0.0520(6) Uani 1 1 d . . .
F3 F 1.0007(5) -0.3826(3) -0.2295(2) 0.0610(8) Uani 1 1 d . . .
F4 F 1.0723(5) -0.1102(4) 0.3638(3) 0.0833(11) Uani 1 1 d . . .
F5 F 1.3263(4) -0.0423(3) 0.3614(3) 0.0681(8) Uani 1 1 d . . .
F6 F 1.2317(5) -0.2438(3) 0.3052(3) 0.0735(10) Uani 1 1 d . . .
F7 F 0.1831(5) -0.1962(5) -0.3103(3) 0.1101(17) Uani 1 1 d . . .
F8 F 0.3790(5) -0.1999(4) -0.3945(3) 0.1068(16) Uani 1 1 d . . .
F9 F 0.2202(7) -0.0630(4) -0.3822(3) 0.1192(19) Uani 1 1 d . . .
F10 F 0.5248(5) 0.3724(3) 0.1035(3) 0.0849(12) Uani 1 1 d . . .
F11 F 0.3122(3) 0.3119(2) -0.0604(3) 0.0544(7) Uani 1 1 d . . .
F12 F 0.5719(4) 0.3779(3) -0.0537(4) 0.0710(10) Uani 1 1 d . . .

loop_
_atom_site_aniso_label
_atom_site_aniso_U_11
_atom_site_aniso_U_22
_atom_site_aniso_U_33
_atom_site_aniso_U_23
_atom_site_aniso_U_13
_atom_site_aniso_U_12
Ag1 0.04369(18) 0.03666(17) 0.02603(15) 0.00605(11) 0.00824(12) 0.01439(12)
Ag2 0.02819(14) 0.02868(14) 0.03074(15) 0.01345(11) 0.00789(10) 0.01199(10)
O1 0.0334(12) 0.0304(12) 0.0325(12) 0.0150(10) 0.0089(10) 0.0124(10)
O2 0.0341(13) 0.0316(12) 0.0350(13) 0.0140(11) 0.0055(10) 0.0123(10)
O3 0.0332(13) 0.0386(13) 0.0308(12) 0.0146(11) 0.0107(10) 0.0143(10)
O4 0.0275(11) 0.0316(12) 0.0381(13) 0.0176(10) 0.0122(10) 0.0109(9)
O5 0.084(3) 0.067(2) 0.0345(16) 0.0072(15) 0.0149(16) 0.0371(19)
C1 0.0380(19) 0.0303(17) 0.043(2) 0.0130(16) 0.0149(16) 0.0113(15)
C2 0.0253(15) 0.0283(16) 0.0388(18) 0.0142(14) 0.0143(14) 0.0079(12)
C3 0.0289(16) 0.0310(16) 0.0384(18) 0.0197(15) 0.0144(14) 0.0107(13)
C4 0.0270(16) 0.0363(17) 0.0350(17) 0.0201(15) 0.0106(13) 0.0098(13)
C5 0.051(2) 0.048(2) 0.037(2) 0.0241(18) 0.0137(18) 0.0185(19)
C6 0.036(2) 0.059(3) 0.0332(19) 0.0111(18) 0.0076(16) 0.0102(18)
C7 0.0318(17) 0.0413(19) 0.0286(16) 0.0179(15) 0.0114(14) 0.0081(14)
C8 0.0289(16) 0.0417(19) 0.0348(18) 0.0244(15) 0.0124(14) 0.0138(14)
C9 0.0290(16) 0.0321(16) 0.0388(18) 0.0198(14) 0.0187(14) 0.0127(13)
C10 0.0329(18) 0.0347(19) 0.060(3) 0.0219(18) 0.0188(18) 0.0148(15)
F1 0.0415(15) 0.0505(16) 0.108(3) -0.0207(17) 0.0214(16) -0.0045(12)
F2 0.0718(17) 0.0352(12) 0.0562(15) 0.0195(11) 0.0237(13) 0.0269(12)
F3 0.107(2) 0.0447(14) 0.0427(14) 0.0171(12) 0.0353(15) 0.0308(15)
F4 0.089(2) 0.140(3) 0.0545(18) 0.057(2) 0.0410(17) 0.049(2)
F5 0.0708(19) 0.0691(19) 0.0457(15) 0.0258(14) -0.0114(14) 0.0019(15)
F6 0.111(3) 0.0602(17) 0.0499(16) 0.0340(14) 0.0041(16) 0.0388(17)
F7 0.084(3) 0.139(4) 0.058(2) 0.004(2) 0.0100(19) -0.053(3)
F8 0.059(2) 0.141(4) 0.0555(19) -0.036(2) 0.0037(15) 0.031(2)
F9 0.146(4) 0.108(3) 0.052(2) 0.011(2) -0.033(2) 0.055(3)
F10 0.116(3) 0.0604(19) 0.0620(19) 0.0050(15) 0.0144(19) 0.057(2)
F11 0.0330(12) 0.0443(13) 0.094(2) 0.0332(14) 0.0200(13) 0.0198(10)
F12 0.0526(16) 0.0478(15) 0.148(3) 0.0598(19) 0.0534(19) 0.0256(12)

loop_
_atom_type_symbol
_atom_type_description
_atom_type_scat_dispersion_real
_atom_type_scat_dispersion_imag
_atom_type_scat_source
C C 0.0033 0.0016 'International Tables Vol C Tables 4.2.6.8 and 6.1.1.4'
H H 0.0000 0.0000 'International Tables Vol C Tables 4.2.6.8 and 6.1.1.4'
O O 0.0106 0.0060 'International Tables Vol C Tables 4.2.6.8 and 6.1.1.4'
F F 0.0171 0.0103 'International Tables Vol C Tables 4.2.6.8 and 6.1.1.4'
Ag Ag -0.8971 1.1015 'International Tables Vol C Tables 4.2.6.8 and 6.1.1.4'

loop_
_geom_angle_atom_site_label_1
_geom_angle_atom_site_label_2
_geom_angle_atom_site_label_3
_geom_angle
_geom_angle_site_symmetry_1
_geom_angle_site_symmetry_3
_geom_angle_publ_flag
O5 Ag1 O1 138.65(11) . . ?
O5 Ag1 O2 124.13(13) . 2_755 ?
O1 Ag1 O2 77.64(8) . 2_755 ?
O5 Ag1 O3 131.48(12) . . ?
O1 Ag1 O3 81.43(8) . . ?
O2 Ag1 O3 82.59(9) 2_755 . ?
O4 Ag2 O2 131.94(9) . . ?
O4 Ag2 O3 76.21(8) . . ?
O2 Ag2 O3 149.96(8) . . ?
O4 Ag2 O1 143.64(8) . . ?
O2 Ag2 O1 71.61(8) . . ?
O3 Ag2 O1 78.66(8) . . ?
O4 Ag2 C8 91.83(10) . 2_655 ?
O2 Ag2 C8 91.65(10) . 2_655 ?
O3 Ag2 C8 98.45(10) . 2_655 ?
O1 Ag2 C8 117.68(10) . 2_655 ?
C2 O1 Ag1 132.7(2) . . ?
C2 O1 Ag2 123.5(2) . . ?
Ag1 O1 Ag2 96.54(8) . . ?
C4 O2 Ag2 124.6(2) . . ?
C4 O2 Ag1 130.7(2) . 2_755 ?
Ag2 O2 Ag1 103.61(9) . 2_755 ?
C7 O3 Ag1 129.4(2) . . ?
C7 O3 Ag2 127.3(2) . . ?
Ag1 O3 Ag2 95.90(9) . . ?
C9 O4 Ag2 130.7(2) . . ?
C14B O5 C11B 104.5(11) . . ?
C14B O5 C11 111.5(9) . . ?
C11B O5 C11 27.2(7) . . ?
C14B O5 C14 23.3(8) . . ?
C11B O5 C14 97.7(8) . . ?
C11 O5 C14 114.9(6) . . ?
C14B O5 Ag1 124.2(8) . . ?
C11B O5 Ag1 127.5(7) . . ?
C11 O5 Ag1 123.9(4) . . ?
C14 O5 Ag1 118.8(4) . . ?
F2 C1 F1 106.9(3) . . ?
F2 C1 F3 106.0(3) . . ?
F1 C1 F3 107.9(4) . . ?
F2 C1 C2 114.4(3) . . ?
F1 C1 C2 110.5(3) . . ?
F3 C1 C2 110.9(3) . . ?
O1 C2 C3 127.6(3) . . ?
O1 C2 C1 114.6(3) . . ?
C3 C2 C1 117.7(3) . . ?
C4 C3 C2 122.4(3) . . ?
O2 C4 C3 128.7(3) . . ?
O2 C4 C5 113.5(3) . . ?
C3 C4 C5 117.7(3) . . ?
F6 C5 F5 107.0(4) . . ?
F6 C5 F4 107.3(4) . . ?
F5 C5 F4 106.3(4) . . ?
F6 C5 C4 114.5(3) . . ?
F5 C5 C4 111.3(3) . . ?
F4 C5 C4 110.1(3) . . ?
F8 C6 F7 111.8(5) . . ?
F8 C6 F9 105.9(4) . . ?
F7 C6 F9 101.3(5) . . ?
F8 C6 C7 113.3(3) . . ?
F7 C6 C7 111.1(4) . . ?
F9 C6 C7 112.7(4) . . ?
O3 C7 C8 129.3(3) . . ?
O3 C7 C6 114.8(3) . . ?
C8 C7 C6 115.8(3) . . ?
C7 C8 C9 123.4(3) . . ?
C7 C8 Ag2 99.6(2) . 2_655 ?
C9 C8 Ag2 92.6(2) . 2_655 ?
O4 C9 C8 129.5(3) . . ?
O4 C9 C10 114.2(3) . . ?
C8 C9 C10 116.2(3) . . ?
F10 C10 F11 107.7(4) . . ?
F10 C10 F12 107.4(4) . . ?
F11 C10 F12 106.1(3) . . ?
F10 C10 C9 111.7(3) . . ?
F11 C10 C9 113.8(3) . . ?
F12 C10 C9 109.6(3) . . ?
C12 C11 O5 104.7(8) . . ?
C11 C12 C13 106.7(9) . . ?
C12 C13 C14 112.0(10) . . ?
O5 C14 C13 97.5(8) . . ?
O5 C11B C12B 103.0(13) . . ?
C13B C12B C11B 114(2) . . ?
C12B C13B C14B 95(2) . . ?
O5 C14B C13B 121.7(17) . . ?

loop_
_geom_bond_atom_site_label_1
_geom_bond_atom_site_label_2
_geom_bond_distance
_geom_bond_site_symmetry_2
_geom_bond_publ_flag
Ag1 O5 2.228(3) . ?
Ag1 O1 2.373(2) . ?
Ag1 O2 2.416(3) 2_755 ?
Ag1 O3 2.416(2) . ?
Ag2 O4 2.352(2) . ?
Ag2 O2 2.391(2) . ?
Ag2 O3 2.456(2) . ?
Ag2 O1 2.474(2) . ?
Ag2 C8 2.624(3) 2_655 ?
O1 C2 1.258(4) . ?
O2 C4 1.263(4) . ?
O2 Ag1 2.416(3) 2_755 ?
O3 C7 1.251(4) . ?
O4 C9 1.239(4) . ?
O5 C14B 1.345(18) . ?
O5 C11B 1.396(16) . ?
O5 C11 1.490(10) . ?
O5 C14 1.510(11) . ?
C1 F2 1.324(4) . ?
C1 F1 1.325(5) . ?
C1 F3 1.333(5) . ?
C1 C2 1.533(5) . ?
C2 C3 1.396(5) . ?
C3 C4 1.385(5) . ?
C4 C5 1.534(5) . ?
C5 F6 1.321(5) . ?
C5 F5 1.328(5) . ?
C5 F4 1.329(5) . ?
C6 F8 1.272(5) . ?
C6 F7 1.289(6) . ?
C6 F9 1.324(6) . ?
C6 C7 1.547(5) . ?
C7 C8 1.395(5) . ?
C8 C9 1.418(5) . ?
C8 Ag2 2.624(3) 2_655 ?
C9 C10 1.547(5) . ?
C10 F10 1.308(5) . ?
C10 F11 1.323(4) . ?
C10 F12 1.329(5) . ?
C11 C12 1.453(14) . ?
C12 C13 1.524(17) . ?
C13 C14 1.555(16) . ?
C11B C12B 1.55(2) . ?
C12B C13B 1.43(2) . ?
C13B C14B 1.46(4) . ?
